data_4074813
loop_
_publ_author_name
'Esteruelas, Miguel A.'
'Gonz\'alez, Ana I.'
'L\'opez, Ana M.'
'Oliv\'an, Montserrat'
'O\~nate, Enrique'

_publ_section_title
;
 Preparation of Half-Sandwich Osmium-Allyl Complexes by Consecutive
 C&#x2212;C Bond Formation and C&#x2212;H Bond Activation Reactions
;
_journal_issue 3
_journal_name_full Organometallics
_journal_page_first 693
_journal_paper_doi 10.1021/om050907b
_journal_volume 25
_journal_year 2006
_chemical_formula_sum 'C48.5 H59 B Cl Os P'
_chemical_formula_weight 909.39
_chemical_name_systematic
; 
 ? 
;
_space_group_IT_number 2
_symmetry_cell_setting triclinic
_symmetry_space_group_name_Hall '-P 1'
_symmetry_space_group_name_H-M 'P -1'
_atom_sites_solution_hydrogens geom
_atom_sites_solution_primary direct
_atom_sites_solution_secondary difmap
_audit_creation_method SHELXL-97
_cell_angle_alpha 85.988(4)
_cell_angle_beta 75.399(5)
_cell_angle_gamma 78.292(5)
_cell_formula_units_Z 2
_cell_length_a 9.615(2)
_cell_length_b 13.811(3)
_cell_length_c 17.423(4)
_cell_measurement_reflns_used 772
_cell_measurement_temperature 173(2)
_cell_measurement_theta_max 14
_cell_measurement_theta_min 2
_cell_volume 2191.9(8)
_computing_cell_refinement 'SAINT+ v. 6.1 (Bruker AXS, 2000)'
_computing_data_collection 'SMART v. 5.625 (Bruker AXS, 2000)'
_computing_data_reduction 'SAINT+ v. 6.1 (Bruker AXS, 2000)'
_computing_molecular_graphics 'XP, SHELXTL v. 6.1 (Bruker, 2000)'
_computing_publication_material 'XCIF, SHELXTL v. 6.1 (Bruker, 2000)'
_computing_structure_refinement 'SHELXL-97 (Sheldrick, 1997)'
_computing_structure_solution 'SHELXS-97 (Sheldrick, 1990)'
_diffrn_ambient_temperature 100(2)
_diffrn_detector_area_resol_mean 8.26
_diffrn_measured_fraction_theta_full 0.982
_diffrn_measured_fraction_theta_max 0.903
_diffrn_measurement_device_type 'Bruker SMART APEX CCD system'
_diffrn_measurement_method '\w rotations with narrow frames'
_diffrn_radiation_monochromator graphite
_diffrn_radiation_source 'fine-focus sealed tube'
_diffrn_radiation_type MoK\a
_diffrn_radiation_wavelength 0.71073
_diffrn_reflns_av_R_equivalents 0.1627
_diffrn_reflns_av_sigmaI/netI 0.5133
_diffrn_reflns_limit_h_max 12
_diffrn_reflns_limit_h_min -12
_diffrn_reflns_limit_k_max 18
_diffrn_reflns_limit_k_min -18
_diffrn_reflns_limit_l_max 22
_diffrn_reflns_limit_l_min -23
_diffrn_reflns_number 25962
_diffrn_reflns_theta_full 27.50
_diffrn_reflns_theta_max 28.73
_diffrn_reflns_theta_min 1.91
_diffrn_standards_decay_% 'no decay'
_exptl_absorpt_coefficient_mu 3.038
_exptl_absorpt_correction_T_max 0.740
_exptl_absorpt_correction_T_min 0.538
_exptl_absorpt_correction_type multi-scan
_exptl_absorpt_process_details
;
Absorption correction performed with SADABS program. This is based on the
 method of Blessing: Blessing, R. H. Acta Crystallogr., Sect. A 1995, 51, 33.

SADABS: Area-Detector Absorption Correction. Bruker-AXS within 
SAINT+ package, v. 6.1 (2000).
;
_exptl_crystal_colour colorless
_exptl_crystal_density_diffrn 1.378
_exptl_crystal_density_method 'not measured'
_exptl_crystal_description 'irregular block'
_exptl_crystal_F_000 926
_exptl_crystal_size_max 0.38
_exptl_crystal_size_mid 0.02
_exptl_crystal_size_min 0.01
_refine_diff_density_max 2.022
_refine_diff_density_min -2.525
_refine_diff_density_rms 0.169
_refine_ls_extinction_method none
_refine_ls_goodness_of_fit_ref 0.664
_refine_ls_hydrogen_treatment constr
_refine_ls_matrix_type full
_refine_ls_number_parameters 494
_refine_ls_number_reflns 10249
_refine_ls_number_restraints 82
_refine_ls_restrained_S_all 0.666
_refine_ls_R_factor_all 0.1884
_refine_ls_R_factor_gt 0.0598
_refine_ls_shift/su_max 0.053
_refine_ls_shift/su_mean 0.002
_refine_ls_structure_factor_coef Fsqd
_refine_ls_weighting_details 'calc w=1/[\s^2^(Fo^2^)+(0.0426P)^2^+0.0000P] where P=(Fo^2^+2Fc^2^)/3'
_refine_ls_weighting_scheme calc
_refine_ls_wR_factor_gt 0.1234
_refine_ls_wR_factor_ref 0.1464
_reflns_number_gt 3381
_reflns_number_total 10249
_reflns_threshold_expression >2sigma(I)
_cod_data_source_file om050907bsi20051121_063054.cif
_cod_data_source_block mae176as
_cod_original_cell_volume 2191.8(8)
_cod_original_formula_sum 'C48.50 H59 B Cl Os P'
_cod_database_code 4074813

loop_
_symmetry_equiv_pos_as_xyz
'x, y, z'
'-x, -y, -z'

loop_
_atom_site_label
_atom_site_type_symbol
_atom_site_fract_x
_atom_site_fract_y
_atom_site_fract_z
_atom_site_U_iso_or_equiv
_atom_site_adp_type
_atom_site_occupancy
_atom_site_symmetry_multiplicity
_atom_site_calc_flag
_atom_site_refinement_flags
Os Os 0.72359(6) 0.73480(4) 0.66472(3) 0.02735(16) Uani 1 1 d .
H01 H 0.8914 0.7244 0.6820 0.050 Uiso 1 1 d R
P P 0.6895(3) 0.6854(2) 0.79961(18) 0.0315(8) Uani 1 1 d .
B B 0.8635(12) 0.9236(9) 0.2604(7) 0.018(3) Uani 1 1 d .
C1 C 0.4765(12) 0.6095(9) 0.6425(7) 0.047(3) Uani 1 1 d .
H1A H 0.4660 0.6506 0.5953 0.071 Uiso 1 1 calc R
H1B H 0.4034 0.6390 0.6890 0.071 Uiso 1 1 calc R
H1C H 0.4616 0.5429 0.6352 0.071 Uiso 1 1 calc R
C2 C 0.6315(11) 0.6031(8) 0.6549(6) 0.035(2) Uani 1 1 d U
H2 H 0.6595 0.5473 0.6912 0.042 Uiso 1 1 calc R
C3 C 0.7471(11) 0.6174(8) 0.5911(7) 0.038(2) Uani 1 1 d U
H3 H 0.7297 0.6308 0.5368 0.046 Uiso 1 1 calc R
C4 C 0.8868(11) 0.6039(8) 0.6010(7) 0.037(2) Uani 1 1 d U
H4 H 0.9098 0.5471 0.6376 0.045 Uiso 1 1 calc R
C5 C 1.0185(12) 0.6195(8) 0.5356(6) 0.031(3) Uani 1 1 d .
C6 C 1.0023(12) 0.6690(8) 0.4612(6) 0.033(3) Uani 1 1 d .
H6 H 0.9083 0.6960 0.4525 0.040 Uiso 1 1 calc R
C7 C 1.1273(13) 0.6756(8) 0.4038(6) 0.033(3) Uani 1 1 d .
H7 H 1.1175 0.7076 0.3548 0.039 Uiso 1 1 calc R
C8 C 1.2674(14) 0.6379(8) 0.4132(7) 0.041(3) Uani 1 1 d .
H8 H 1.3512 0.6441 0.3719 0.050 Uiso 1 1 calc R
C9 C 1.2819(13) 0.5905(8) 0.4850(7) 0.039(3) Uani 1 1 d .
H9 H 1.3772 0.5659 0.4927 0.047 Uiso 1 1 calc R
C10 C 1.1628(12) 0.5787(7) 0.5445(6) 0.030(3) Uani 1 1 d .
H10 H 1.1758 0.5434 0.5918 0.036 Uiso 1 1 calc R
C11 C 0.6725(12) 0.8356(8) 0.5621(7) 0.0346(19) Uani 1 1 d U
H11 H 0.6855 0.8112 0.5106 0.041 Uiso 1 1 calc R
C12 C 0.5403(13) 0.8474(8) 0.6229(6) 0.0353(18) Uani 1 1 d U
H12 H 0.4495 0.8330 0.6195 0.042 Uiso 1 1 calc R
C13 C 0.5694(13) 0.8841(8) 0.6883(7) 0.0353(19) Uani 1 1 d U
H13 H 0.4992 0.9005 0.7370 0.042 Uiso 1 1 calc R
C14 C 0.7181(12) 0.8937(7) 0.6724(7) 0.0361(18) Uani 1 1 d U
H14 H 0.7653 0.9141 0.7085 0.043 Uiso 1 1 calc R
C15 C 0.7836(13) 0.8667(7) 0.5915(7) 0.0353(19) Uani 1 1 d U
H15 H 0.8811 0.8688 0.5629 0.042 Uiso 1 1 calc R
C16 C 0.6869(12) 0.7909(9) 0.8581(7) 0.042(3) Uani 1 1 d .
H16 H 0.6151 0.8461 0.8414 0.050 Uiso 1 1 calc R
C17 C 0.8284(13) 0.8298(9) 0.8422(7) 0.052(4) Uani 1 1 d .
H17A H 0.8067 0.8991 0.8577 0.078 Uiso 1 1 calc R
H17B H 0.8768 0.8249 0.7855 0.078 Uiso 1 1 calc R
H17C H 0.8932 0.7905 0.8730 0.078 Uiso 1 1 calc R
C18 C 0.6312(13) 0.7829(10) 0.9503(7) 0.058(4) Uani 1 1 d .
H18A H 0.6875 0.7235 0.9701 0.087 Uiso 1 1 calc R
H18B H 0.5273 0.7787 0.9641 0.087 Uiso 1 1 calc R
H18C H 0.6439 0.8415 0.9745 0.087 Uiso 1 1 calc R
C19 C 0.5114(11) 0.6480(9) 0.8430(6) 0.040(3) Uani 1 1 d .
H19 H 0.5071 0.5963 0.8067 0.048 Uiso 1 1 calc R
C20 C 0.3816(11) 0.7305(8) 0.8381(7) 0.047(4) Uani 1 1 d .
H20A H 0.2903 0.7057 0.8580 0.071 Uiso 1 1 calc R
H20B H 0.3899 0.7530 0.7828 0.071 Uiso 1 1 calc R
H20C H 0.3811 0.7860 0.8704 0.071 Uiso 1 1 calc R
C21 C 0.4842(13) 0.5984(9) 0.9261(7) 0.059(4) Uani 1 1 d .
H21A H 0.4650 0.6486 0.9665 0.088 Uiso 1 1 calc R
H21B H 0.5709 0.5488 0.9303 0.088 Uiso 1 1 calc R
H21C H 0.3995 0.5662 0.9344 0.088 Uiso 1 1 calc R
C22 C 0.8222(12) 0.5820(8) 0.8302(6) 0.040(3) Uani 1 1 d .
H22 H 0.7993 0.5825 0.8894 0.048 Uiso 1 1 calc R
C23 C 0.8107(13) 0.4786(8) 0.8079(7) 0.052(4) Uani 1 1 d .
H23A H 0.8495 0.4702 0.7506 0.078 Uiso 1 1 calc R
H23B H 0.7079 0.4716 0.8227 0.078 Uiso 1 1 calc R
H23C H 0.8675 0.4282 0.8362 0.078 Uiso 1 1 calc R
C24 C 0.9827(12) 0.5954(9) 0.8005(7) 0.053(4) Uani 1 1 d .
H24A H 1.0478 0.5369 0.8155 0.080 Uiso 1 1 calc R
H24B H 0.9955 0.6540 0.8245 0.080 Uiso 1 1 calc R
H24C H 1.0067 0.6037 0.7426 0.080 Uiso 1 1 calc R
C25 C 1.0420(13) 0.8856(8) 0.2311(7) 0.036(3) Uani 1 1 d .
C26 C 1.1075(13) 0.8312(8) 0.1626(8) 0.042(3) Uani 1 1 d .
H26 H 1.0462 0.8208 0.1301 0.051 Uiso 1 1 calc R
C27 C 1.2563(15) 0.7907(9) 0.1383(8) 0.055(4) Uani 1 1 d .
H27 H 1.2944 0.7556 0.0901 0.066 Uiso 1 1 calc R
C28 C 1.3451(17) 0.8023(11) 0.1845(12) 0.078(6) Uani 1 1 d .
H28 H 1.4464 0.7737 0.1697 0.094 Uiso 1 1 calc R
C29 C 1.2885(16) 0.8557(11) 0.2531(10) 0.059(4) Uani 1 1 d .
H29 H 1.3519 0.8665 0.2841 0.071 Uiso 1 1 calc R
C30 C 1.1375(14) 0.8942(8) 0.2773(8) 0.047(4) Uani 1 1 d .
H30 H 1.0998 0.9269 0.3265 0.057 Uiso 1 1 calc R
C31 C 0.7835(11) 0.8335(7) 0.3046(6) 0.019(3) Uani 1 1 d .
C32 C 0.8539(12) 0.7332(8) 0.2918(6) 0.030(3) Uani 1 1 d .
H32 H 0.9499 0.7184 0.2583 0.036 Uiso 1 1 calc R
C33 C 0.7858(13) 0.6565(8) 0.3269(7) 0.037(3) Uani 1 1 d .
H33 H 0.8371 0.5902 0.3179 0.045 Uiso 1 1 calc R
C34 C 0.6418(12) 0.6743(9) 0.3757(6) 0.035(3) Uani 1 1 d .
H34 H 0.5951 0.6212 0.3989 0.042 Uiso 1 1 calc R
C35 C 0.5687(12) 0.7752(8) 0.3892(6) 0.030(3) Uani 1 1 d .
H35 H 0.4714 0.7914 0.4209 0.036 Uiso 1 1 calc R
C36 C 0.6448(11) 0.8477(8) 0.3545(6) 0.026(3) Uani 1 1 d .
H36 H 0.5971 0.9142 0.3660 0.031 Uiso 1 1 calc R
C37 C 0.8349(11) 1.0138(8) 0.3200(7) 0.028(3) Uani 1 1 d .
C38 C 0.8412(10) 1.1135(8) 0.2960(7) 0.029(3) Uani 1 1 d .
H38 H 0.8515 1.1295 0.2412 0.035 Uiso 1 1 calc R
C39 C 0.8336(10) 1.1889(8) 0.3451(7) 0.028(3) Uani 1 1 d .
H39 H 0.8392 1.2538 0.3242 0.034 Uiso 1 1 calc R
C40 C 0.8170(12) 1.1681(9) 0.4294(7) 0.039(3) Uani 1 1 d .
H40 H 0.8113 1.2187 0.4649 0.047 Uiso 1 1 calc R
C41 C 0.8095(12) 1.0716(8) 0.4564(7) 0.036(3) Uani 1 1 d .
H41 H 0.7973 1.0558 0.5114 0.043 Uiso 1 1 calc R
C42 C 0.8199(12) 0.9981(8) 0.4033(6) 0.034(3) Uani 1 1 d .
H42 H 0.8168 0.9329 0.4240 0.041 Uiso 1 1 calc R
C43 C 0.7971(11) 0.9600(7) 0.1808(6) 0.025(3) Uani 1 1 d .
C44 C 0.6664(12) 0.9435(8) 0.1706(6) 0.033(3) Uani 1 1 d .
H44 H 0.6100 0.9093 0.2123 0.040 Uiso 1 1 calc R
C45 C 0.6088(13) 0.9731(8) 0.1037(7) 0.037(3) Uani 1 1 d .
H45 H 0.5188 0.9581 0.0996 0.045 Uiso 1 1 calc R
C46 C 0.6908(13) 1.0249(8) 0.0446(7) 0.040(3) Uani 1 1 d .
H46 H 0.6557 1.0466 -0.0012 0.048 Uiso 1 1 calc R
C47 C 0.8169(13) 1.0454(8) 0.0499(6) 0.035(3) Uani 1 1 d .
H47 H 0.8708 1.0804 0.0077 0.042 Uiso 1 1 calc R
C48 C 0.8730(12) 1.0155(8) 0.1184(6) 0.031(3) Uani 1 1 d .
H48 H 0.9617 1.0328 0.1220 0.037 Uiso 1 1 calc R
Cl1 Cl 0.7262(6) 0.6096(4) 0.1134(4) 0.0453(15) Uani 0.50 1 d PU
Cl2 Cl 1.0035(6) 0.6538(4) 0.0175(3) 0.0424(15) Uani 0.50 1 d PU
C49 C 0.856(2) 0.6826(17) 0.0873(12) 0.038(3) Uani 0.50 1 d PU
H49A H 0.8055 0.7487 0.0730 0.046 Uiso 0.50 1 calc PR
H49B H 0.8877 0.6909 0.1359 0.046 Uiso 0.50 1 calc PR

loop_
_atom_site_aniso_label
_atom_site_aniso_U_11
_atom_site_aniso_U_22
_atom_site_aniso_U_33
_atom_site_aniso_U_23
_atom_site_aniso_U_13
_atom_site_aniso_U_12
Os 0.0322(3) 0.0248(3) 0.0275(3) 0.00874(19) -0.0153(2) -0.00419(19)
P 0.035(2) 0.0308(19) 0.0260(19) 0.0071(15) -0.0130(16) 0.0039(15)
B 0.015(7) 0.027(8) 0.016(7) 0.000(6) -0.011(6) -0.007(6)
C1 0.039(8) 0.061(9) 0.041(8) 0.000(7) -0.012(7) -0.007(7)
C2 0.021(5) 0.037(5) 0.039(6) 0.015(5) -0.009(4) 0.006(4)
C3 0.023(4) 0.041(5) 0.044(5) 0.015(4) -0.006(4) 0.002(4)
C4 0.023(4) 0.039(5) 0.042(6) 0.010(5) -0.004(4) 0.002(5)
C5 0.040(8) 0.025(7) 0.021(7) -0.003(5) 0.007(6) -0.011(6)
C6 0.034(8) 0.038(8) 0.028(7) 0.015(6) -0.018(6) -0.003(6)
C7 0.055(9) 0.031(7) 0.021(7) 0.013(5) -0.017(7) -0.022(7)
C8 0.038(9) 0.042(8) 0.042(9) -0.010(7) -0.003(7) -0.006(7)
C9 0.034(8) 0.054(9) 0.033(8) 0.015(7) -0.020(7) -0.007(6)
C10 0.034(8) 0.030(7) 0.028(7) 0.009(6) -0.023(6) 0.004(6)
C11 0.043(4) 0.028(4) 0.035(4) 0.019(4) -0.025(3) 0.000(4)
C12 0.040(4) 0.028(4) 0.042(4) 0.016(4) -0.025(3) -0.002(4)
C13 0.043(4) 0.024(4) 0.040(4) 0.012(4) -0.019(3) -0.001(4)
C14 0.044(4) 0.026(4) 0.043(4) 0.011(4) -0.024(4) -0.004(4)
C15 0.043(4) 0.025(4) 0.041(4) 0.017(4) -0.019(3) -0.008(4)
C16 0.021(7) 0.053(9) 0.048(9) 0.021(7) -0.012(6) -0.004(6)
C17 0.072(10) 0.057(9) 0.036(8) 0.000(7) -0.025(8) -0.018(8)
C18 0.052(9) 0.074(11) 0.033(8) -0.001(7) -0.003(7) 0.011(8)
C19 0.036(8) 0.054(9) 0.021(7) 0.008(6) -0.006(6) 0.009(6)
C20 0.030(8) 0.056(9) 0.045(8) 0.004(7) -0.003(6) 0.007(7)
C21 0.047(9) 0.069(10) 0.050(9) 0.027(8) -0.005(7) -0.006(7)
C22 0.041(8) 0.046(8) 0.020(7) 0.014(6) -0.012(6) 0.018(6)
C23 0.054(9) 0.042(9) 0.050(9) 0.005(7) -0.003(7) 0.000(7)
C24 0.038(9) 0.070(10) 0.053(9) 0.018(7) -0.025(7) -0.005(7)
C25 0.052(9) 0.016(7) 0.042(8) 0.015(6) -0.020(7) -0.005(6)
C26 0.035(9) 0.035(8) 0.052(9) 0.014(7) -0.007(7) -0.003(6)
C27 0.030(9) 0.055(10) 0.059(10) 0.024(8) 0.008(8) 0.006(7)
C28 0.044(11) 0.052(11) 0.130(17) 0.041(11) -0.018(12) -0.005(9)
C29 0.034(10) 0.065(11) 0.086(13) 0.033(9) -0.031(9) -0.019(8)
C30 0.042(9) 0.041(8) 0.062(10) 0.026(7) -0.023(8) -0.013(7)
C31 0.025(7) 0.017(6) 0.018(6) 0.002(5) -0.013(5) -0.002(5)
C32 0.036(7) 0.029(7) 0.033(7) 0.006(6) -0.022(6) -0.012(6)
C33 0.048(9) 0.021(7) 0.052(9) 0.016(6) -0.029(7) -0.013(6)
C34 0.033(8) 0.053(9) 0.027(7) 0.017(6) -0.013(6) -0.023(7)
C35 0.032(7) 0.037(8) 0.022(7) 0.010(6) -0.016(6) -0.001(6)
C36 0.028(7) 0.027(7) 0.023(7) 0.007(5) -0.008(6) -0.008(6)
C37 0.023(7) 0.025(7) 0.044(8) 0.014(6) -0.022(6) -0.009(5)
C38 0.013(6) 0.039(8) 0.034(7) 0.006(6) -0.009(5) -0.004(6)
C39 0.024(7) 0.020(7) 0.037(8) -0.008(6) -0.003(6) 0.001(5)
C40 0.047(8) 0.041(8) 0.035(8) -0.016(7) -0.018(7) -0.004(7)
C41 0.056(9) 0.027(7) 0.031(7) 0.013(6) -0.020(7) -0.012(6)
C42 0.049(8) 0.026(7) 0.032(7) 0.018(6) -0.019(6) -0.011(6)
C43 0.023(7) 0.022(7) 0.028(7) 0.004(5) -0.006(6) -0.005(5)
C44 0.035(8) 0.032(7) 0.029(7) 0.002(6) -0.002(6) -0.006(6)
C45 0.039(8) 0.028(7) 0.049(9) 0.002(6) -0.026(7) 0.001(6)
C46 0.046(9) 0.041(8) 0.035(8) 0.015(6) -0.029(7) 0.005(7)
C47 0.037(8) 0.042(8) 0.020(7) 0.005(6) -0.001(6) -0.004(6)
C48 0.028(7) 0.032(7) 0.036(8) 0.000(6) -0.014(6) -0.005(6)
Cl1 0.049(3) 0.044(3) 0.049(3) 0.011(3) -0.037(2) 0.004(2)
Cl2 0.049(3) 0.053(3) 0.028(3) -0.003(2) -0.027(2) 0.008(3)
C49 0.042(4) 0.048(5) 0.029(5) 0.002(4) -0.029(3) 0.006(3)

loop_
_atom_type_symbol
_atom_type_description
_atom_type_scat_dispersion_real
_atom_type_scat_dispersion_imag
_atom_type_scat_source
C C 0.0033 0.0016 'International Tables Vol C Tables 4.2.6.8 and 6.1.1.4'
H H 0.0000 0.0000 'International Tables Vol C Tables 4.2.6.8 and 6.1.1.4'
B B 0.0013 0.0007 'International Tables Vol C Tables 4.2.6.8 and 6.1.1.4'
P P 0.1023 0.0942 'International Tables Vol C Tables 4.2.6.8 and 6.1.1.4'
Cl Cl 0.1484 0.1585 'International Tables Vol C Tables 4.2.6.8 and 6.1.1.4'
Os Os -1.2165 7.6030 'International Tables Vol C Tables 4.2.6.8 and 6.1.1.4'

loop_
_geom_angle_atom_site_label_1
_geom_angle_atom_site_label_2
_geom_angle_atom_site_label_3
_geom_angle
C3 Os C14 146.6(4)
C3 Os C2 37.8(4)
C14 Os C2 155.2(4)
C3 Os C15 109.7(4)
C14 Os C15 37.7(4)
C2 Os C15 139.1(4)
C3 Os C13 135.0(4)
C14 Os C13 36.9(4)
C2 Os C13 118.9(4)
C15 Os C13 61.0(4)
C3 Os C4 36.2(4)
C14 Os C4 135.9(4)
C2 Os C4 64.5(4)
C15 Os C4 104.2(4)
C13 Os C4 161.9(4)
C3 Os C11 86.5(4)
C14 Os C11 62.0(4)
C2 Os C11 104.1(4)
C15 Os C11 37.2(4)
C13 Os C11 59.4(4)
C4 Os C11 102.5(4)
C3 Os C12 100.3(4)
C14 Os C12 61.3(4)
C2 Os C12 95.1(4)
C15 Os C12 61.3(4)
C13 Os C12 35.1(3)
C4 Os C12 130.4(4)
C11 Os C12 36.0(3)
C3 Os P 112.4(3)
C14 Os P 101.0(3)
C2 Os P 83.7(3)
C15 Os P 136.3(3)
C13 Os P 95.1(3)
C4 Os P 103.0(3)
C11 Os P 154.2(3)
C12 Os P 119.9(3)
C3 Os H01 104.0
C14 Os H01 83.0
C2 Os H01 121.6
C15 Os H01 83.3
C13 Os H01 117.1
C4 Os H01 67.8
C11 Os H01 117.5
C12 Os H01 142.3
P Os H01 76.1
C16 P C19 104.6(5)
C16 P C22 105.5(5)
C19 P C22 102.8(5)
C16 P Os 109.1(4)
C19 P Os 113.8(4)
C22 P Os 119.8(4)
C37 B C31 110.8(8)
C37 B C25 107.3(8)
C31 B C25 110.9(8)
C37 B C43 111.4(9)
C31 B C43 107.5(8)
C25 B C43 108.9(8)
C2 C1 H1A 109.5
C2 C1 H1B 109.5
H1A C1 H1B 109.5
C2 C1 H1C 109.5
H1A C1 H1C 109.5
H1B C1 H1C 109.5
C3 C2 C1 120.5(10)
C3 C2 Os 65.9(6)
C1 C2 Os 123.2(7)
C3 C2 H2 113.1
C1 C2 H2 113.1
Os C2 H2 113.1
C4 C3 C2 120.3(11)
C4 C3 Os 80.0(7)
C2 C3 Os 76.3(7)
C4 C3 H3 119.7
C2 C3 H3 119.7
Os C3 H3 119.7
C3 C4 C5 124.0(11)
C3 C4 Os 63.7(6)
C5 C4 Os 121.1(7)
C3 C4 H4 113.1
C5 C4 H4 113.1
Os C4 H4 113.1
C10 C5 C6 118.6(9)
C10 C5 C4 119.6(10)
C6 C5 C4 121.6(10)
C7 C6 C5 117.7(10)
C7 C6 H6 121.1
C5 C6 H6 121.1
C6 C7 C8 123.6(11)
C6 C7 H7 118.2
C8 C7 H7 118.2
C7 C8 C9 118.3(11)
C7 C8 H8 120.9
C9 C8 H8 120.9
C10 C9 C8 121.8(11)
C10 C9 H9 119.1
C8 C9 H9 119.1
C9 C10 C5 119.9(10)
C9 C10 H10 120.0
C5 C10 H10 120.0
C12 C11 C15 108.7(11)
C12 C11 Os 74.0(6)
C15 C11 Os 69.8(6)
C12 C11 H11 125.6
C15 C11 H11 125.6
Os C11 H11 122.2
C13 C12 C11 106.8(11)
C13 C12 Os 70.4(6)
C11 C12 Os 70.0(6)
C13 C12 H12 126.6
C11 C12 H12 126.6
Os C12 H12 124.6
C12 C13 C14 110.8(11)
C12 C13 Os 74.5(7)
C14 C13 Os 68.4(6)
C12 C13 H13 124.6
C14 C13 H13 124.6
Os C13 H13 123.9
C13 C14 C15 107.0(11)
C13 C14 Os 74.7(6)
C15 C14 Os 72.7(6)
C13 C14 H14 126.5
C15 C14 H14 126.5
Os C14 H14 118.2
C14 C15 C11 106.6(10)
C14 C15 Os 69.6(6)
C11 C15 Os 72.9(6)
C14 C15 H15 126.7
C11 C15 H15 126.7
Os C15 H15 122.5
C17 C16 C18 106.5(10)
C17 C16 P 116.2(8)
C18 C16 P 117.9(8)
C17 C16 H16 104.9
C18 C16 H16 104.9
P C16 H16 104.9
C16 C17 H17A 109.5
C16 C17 H17B 109.5
H17A C17 H17B 109.5
C16 C17 H17C 109.5
H17A C17 H17C 109.5
H17B C17 H17C 109.5
C16 C18 H18A 109.5
C16 C18 H18B 109.5
H18A C18 H18B 109.5
C16 C18 H18C 109.5
H18A C18 H18C 109.5
H18B C18 H18C 109.5
C20 C19 C21 109.8(9)
C20 C19 P 112.5(8)
C21 C19 P 119.3(8)
C20 C19 H19 104.6
C21 C19 H19 104.6
P C19 H19 104.6
C19 C20 H20A 109.5
C19 C20 H20B 109.5
H20A C20 H20B 109.5
C19 C20 H20C 109.5
H20A C20 H20C 109.5
H20B C20 H20C 109.5
C19 C21 H21A 109.5
C19 C21 H21B 109.5
H21A C21 H21B 109.5
C19 C21 H21C 109.5
H21A C21 H21C 109.5
H21B C21 H21C 109.5
C23 C22 C24 109.0(9)
C23 C22 P 114.9(8)
C24 C22 P 113.2(8)
C23 C22 H22 106.4
C24 C22 H22 106.4
P C22 H22 106.4
C22 C23 H23A 109.5
C22 C23 H23B 109.5
H23A C23 H23B 109.5
C22 C23 H23C 109.5
H23A C23 H23C 109.5
H23B C23 H23C 109.5
C22 C24 H24A 109.5
C22 C24 H24B 109.5
H24A C24 H24B 109.5
C22 C24 H24C 109.5
H24A C24 H24C 109.5
H24B C24 H24C 109.5
C30 C25 C26 114.2(12)
C30 C25 B 122.9(11)
C26 C25 B 122.4(11)
C27 C26 C25 124.8(13)
C27 C26 H26 117.6
C25 C26 H26 117.6
C28 C27 C26 118.7(15)
C28 C27 H27 120.7
C26 C27 H27 120.7
C27 C28 C29 119.9(15)
C27 C28 H28 120.1
C29 C28 H28 120.0
C28 C29 C30 120.4(15)
C28 C29 H29 119.8
C30 C29 H29 119.8
C25 C30 C29 121.8(13)
C25 C30 H30 119.1
C29 C30 H30 119.1
C36 C31 C32 115.1(10)
C36 C31 B 124.0(9)
C32 C31 B 120.9(9)
C33 C32 C31 121.5(11)
C33 C32 H32 119.3
C31 C32 H32 119.3
C32 C33 C34 121.6(11)
C32 C33 H33 119.2
C34 C33 H33 119.2
C33 C34 C35 117.7(10)
C33 C34 H34 121.1
C35 C34 H34 121.1
C36 C35 C34 117.5(10)
C36 C35 H35 121.2
C34 C35 H35 121.2
C35 C36 C31 126.5(10)
C35 C36 H36 116.7
C31 C36 H36 116.7
C38 C37 C42 112.4(10)
C38 C37 B 125.0(10)
C42 C37 B 122.1(9)
C39 C38 C37 125.8(11)
C39 C38 H38 117.1
C37 C38 H38 117.1
C38 C39 C40 119.0(10)
C38 C39 H39 120.5
C40 C39 H39 120.5
C41 C40 C39 117.8(10)
C41 C40 H40 121.1
C39 C40 H40 121.1
C42 C41 C40 120.3(11)
C42 C41 H41 119.8
C40 C41 H41 119.8
C41 C42 C37 124.7(10)
C41 C42 H42 117.7
C37 C42 H42 117.7
C44 C43 C48 114.5(10)
C44 C43 B 124.9(9)
C48 C43 B 120.6(9)
C43 C44 C45 125.8(11)
C43 C44 H44 117.1
C45 C44 H44 117.1
C46 C45 C44 116.2(11)
C46 C45 H45 121.9
C44 C45 H45 121.9
C47 C46 C45 122.1(11)
C47 C46 H46 119.0
C45 C46 H46 119.0
C46 C47 C48 120.9(11)
C46 C47 H47 119.6
C48 C47 H47 119.6
C43 C48 C47 120.5(10)
C43 C48 H48 119.7
C47 C48 H48 119.7
Cl2 C49 Cl1 122.6(14)
Cl2 C49 H49A 106.7
Cl1 C49 H49A 106.7
Cl2 C49 H49B 106.7
Cl1 C49 H49B 106.7
H49A C49 H49B 106.6

loop_
_geom_bond_atom_site_label_1
_geom_bond_atom_site_label_2
_geom_bond_distance
Os C3 2.079(11)
Os C14 2.197(10)
Os C2 2.213(11)
Os C15 2.238(10)
Os C13 2.278(11)
Os C4 2.284(11)
Os C11 2.279(10)
Os C12 2.331(10)
Os P 2.361(3)
Os H01 1.6911
P C16 1.828(12)
P C19 1.850(11)
P C22 1.857(10)
B C37 1.613(15)
B C31 1.640(14)
B C25 1.646(16)
B C43 1.675(15)
C1 C2 1.543(13)
C1 H1A 0.9800
C1 H1B 0.9800
C1 H1C 0.9800
C2 C3 1.394(13)
C2 H2 1.0000
C3 C4 1.371(13)
C3 H3 1.0000
C4 C5 1.516(13)
C4 H4 1.0000
C5 C10 1.431(14)
C5 C6 1.452(13)
C6 C7 1.370(14)
C6 H6 0.9500
C7 C8 1.389(14)
C7 H7 0.9500
C8 C9 1.395(15)
C8 H8 0.9500
C9 C10 1.366(13)
C9 H9 0.9500
C10 H10 0.9500
C11 C12 1.425(14)
C11 C15 1.443(14)
C11 H11 0.9500
C12 C13 1.389(14)
C12 H12 0.9500
C13 C14 1.418(14)
C13 H13 0.9500
C14 C15 1.432(14)
C14 H14 0.9500
C15 H15 0.9500
C16 C17 1.517(14)
C16 C18 1.563(14)
C16 H16 1.0000
C17 H17A 0.9800
C17 H17B 0.9800
C17 H17C 0.9800
C18 H18A 0.9800
C18 H18B 0.9800
C18 H18C 0.9800
C19 C20 1.526(14)
C19 C21 1.543(13)
C19 H19 1.0000
C20 H20A 0.9800
C20 H20B 0.9800
C20 H20C 0.9800
C21 H21A 0.9800
C21 H21B 0.9800
C21 H21C 0.9800
C22 C23 1.538(14)
C22 C24 1.543(14)
C22 H22 1.0000
C23 H23A 0.9800
C23 H23B 0.9800
C23 H23C 0.9800
C24 H24A 0.9800
C24 H24B 0.9800
C24 H24C 0.9800
C25 C30 1.390(15)
C25 C26 1.394(15)
C26 C27 1.393(15)
C26 H26 0.9500
C27 C28 1.350(19)
C27 H27 0.9500
C28 C29 1.379(19)
C28 H28 0.9500
C29 C30 1.406(16)
C29 H29 0.9500
C30 H30 0.9500
C31 C36 1.380(13)
C31 C32 1.419(13)
C32 C33 1.383(13)
C32 H32 0.9500
C33 C34 1.414(14)
C33 H33 0.9500
C34 C35 1.435(14)
C34 H34 0.9500
C35 C36 1.376(13)
C35 H35 0.9500
C36 H36 0.9500
C37 C38 1.420(13)
C37 C42 1.428(13)
C38 C39 1.371(13)
C38 H38 0.9500
C39 C40 1.451(14)
C39 H39 0.9500
C40 C41 1.391(14)
C40 H40 0.9500
C41 C42 1.393(14)
C41 H41 0.9500
C42 H42 0.9500
C43 C44 1.376(13)
C43 C48 1.418(13)
C44 C45 1.415(14)
C44 H44 0.9500
C45 C46 1.382(14)
C45 H45 0.9500
C46 C47 1.326(14)
C46 H46 0.9500
C47 C48 1.431(14)
C47 H47 0.9500
C48 H48 0.9500
Cl1 C49 1.72(2)
Cl2 C49 1.62(2)
C49 H49A 0.9900
C49 H49B 0.9900
